data_4064631
loop_
_publ_author_name
'Roberts (n\'ee Lancashire), Hannah N.'
'Brown, Neil J.'
'Edge, Ruth'
'Lewin, Ross'
'Collison, David'
'Low, Paul J.'
'Whiteley, Mark W.'

_publ_contact_author
; 
    Hannah Roberts
;
_publ_section_title
;
 Synthesis, Redox Chemistry, and Electronic Structure of the Alkynyl
 Cyclopentadienyl Molybdenum Complexes [Mo(C\\tb
 CR)(CO)(L2)Cp&#x2032;]n+(n= 0 or 1; R = Ph or C6H4-4-Me, L2=
 Ph2PCH2CH2PPh2or 2PMe3, Cp&#x2032; = Cp or Cp*)
;
_journal_issue 14
_journal_name_full Organometallics
_journal_page_first 3763
_journal_paper_doi 10.1021/om200229c
_journal_volume 30
_journal_year 2011
_chemical_formula_moiety 'C20 H28 Mo O P2'
_chemical_formula_sum 'C20 H28 Mo O P2'
_chemical_formula_weight 442.30
_chemical_name_systematic
; 
 ? 
;
_space_group_IT_number 61
_symmetry_cell_setting orthorhombic
_symmetry_space_group_name_Hall '-P 2ac 2ab'
_symmetry_space_group_name_H-M 'P b c a'
_atom_sites_solution_hydrogens geom
_atom_sites_solution_primary direct
_atom_sites_solution_secondary difmap
_audit_creation_method SHELXL-97
_cell_angle_alpha 90.00
_cell_angle_beta 90.00
_cell_angle_gamma 90.00
_cell_formula_units_Z 8
_cell_length_a 14.749(4)
_cell_length_b 8.9958(5)
_cell_length_c 31.0271(19)
_cell_measurement_reflns_used 4025
_cell_measurement_temperature 100(2)
_cell_measurement_theta_max 28.3078
_cell_measurement_theta_min 2.7239
_cell_volume 4116.6(12)
_computing_cell_refinement
;
CrysAlis RED, Oxford Diffraction Ltd.,
Version 1.171.32.24 (release 21-04-2008 CrysAlis171 .NET)
(compiled Apr 21 2008,18:23:10)
;
_computing_data_collection
;
CrysAlis CCD, Oxford Diffraction Ltd.,
Version 1.171.32.24 (release 21-04-2008 CrysAlis171 .NET)
(compiled Apr 21 2008,18:23:10)
;
_computing_data_reduction
;
CrysAlis RED, Oxford Diffraction Ltd.,
Version 1.171.32.24 (release 21-04-2008 CrysAlis171 .NET)
(compiled Apr 21 2008,18:23:10)
;
_computing_molecular_graphics 'SHELXL-97 (Sheldrick, 1997)'
_computing_publication_material 'SHELXL-97 (Sheldrick, 1997)'
_computing_structure_refinement 'SHELXL-97 (Sheldrick, 1997)'
_computing_structure_solution 'SHELXS-97 (Sheldrick, 1990)'
_diffrn_ambient_temperature 100(2)
_diffrn_detector_area_resol_mean 8.3367
_diffrn_measured_fraction_theta_full 0.998
_diffrn_measured_fraction_theta_max 0.889
_diffrn_measurement_device_type 'Oxford Diffraction XCalibur 2'
_diffrn_measurement_method 'phi and omega'
_diffrn_radiation_monochromator graphite
_diffrn_radiation_source 'Enhance (Mo) X-ray Source'
_diffrn_radiation_type MoK\a
_diffrn_radiation_wavelength 0.71073
_diffrn_reflns_av_R_equivalents 0.0584
_diffrn_reflns_av_sigmaI/netI 0.0624
_diffrn_reflns_limit_h_max 12
_diffrn_reflns_limit_h_min -18
_diffrn_reflns_limit_k_max 10
_diffrn_reflns_limit_k_min -11
_diffrn_reflns_limit_l_max 41
_diffrn_reflns_limit_l_min -27
_diffrn_reflns_number 10475
_diffrn_reflns_theta_full 25.00
_diffrn_reflns_theta_max 28.37
_diffrn_reflns_theta_min 2.73
_exptl_absorpt_coefficient_mu 0.797
_exptl_absorpt_correction_T_max 0.9246
_exptl_absorpt_correction_T_min 0.7411
_exptl_absorpt_correction_type multi-scan
_exptl_absorpt_process_details
;
CrysAlis RED, Oxford Diffraction Ltd.,
Version 1.171.32.24 (release 21-04-2008 CrysAlis171 .NET)
(compiled Apr 21 2008,18:23:10)
Empirical absorption correction using spherical harmonics,
 implemented in SCALE3 ABSPACK scaling algorithm.
;
_exptl_crystal_colour yellow
_exptl_crystal_density_diffrn 1.427
_exptl_crystal_density_method 'not measured'
_exptl_crystal_description needle
_exptl_crystal_F_000 1824
_exptl_crystal_size_max 0.40
_exptl_crystal_size_mid 0.20
_exptl_crystal_size_min 0.10
_refine_diff_density_max 1.307
_refine_diff_density_min -2.456
_refine_diff_density_rms 0.144
_refine_ls_extinction_method none
_refine_ls_goodness_of_fit_ref 1.173
_refine_ls_hydrogen_treatment constr
_refine_ls_matrix_type full
_refine_ls_number_parameters 223
_refine_ls_number_reflns 4563
_refine_ls_number_restraints 0
_refine_ls_restrained_S_all 1.173
_refine_ls_R_factor_all 0.0940
_refine_ls_R_factor_gt 0.0685
_refine_ls_shift/su_max 0.000
_refine_ls_shift/su_mean 0.000
_refine_ls_structure_factor_coef Fsqd
_refine_ls_weighting_details 'calc w=1/[\s^2^(Fo^2^)+(0.0082P)^2^+42.7125P] where P=(Fo^2^+2Fc^2^)/3'
_refine_ls_weighting_scheme calc
_refine_ls_wR_factor_gt 0.1339
_refine_ls_wR_factor_ref 0.1417
_reflns_number_gt 3396
_reflns_number_total 4563
_reflns_threshold_expression >2sigma(I)
_cod_data_source_file om200229c_si_002.cif
_cod_data_source_block omww31
_cod_original_cell_volume 4116.6(11)
_cod_database_code 4064631

loop_
_symmetry_equiv_pos_as_xyz
'x, y, z'
'-x+1/2, -y, z+1/2'
'-x, y+1/2, -z+1/2'
'x+1/2, -y+1/2, -z'
'-x, -y, -z'
'x-1/2, y, -z-1/2'
'x, -y-1/2, z-1/2'
'-x-1/2, y-1/2, z'

loop_
_atom_site_label
_atom_site_type_symbol
_atom_site_fract_x
_atom_site_fract_y
_atom_site_fract_z
_atom_site_U_iso_or_equiv
_atom_site_adp_type
_atom_site_occupancy
_atom_site_symmetry_multiplicity
_atom_site_calc_flag
_atom_site_refinement_flags
C1 C 0.5315(4) 0.2794(7) 0.60765(19) 0.0179(12) Uani 1 1 d .
C2 C 0.5660(4) 0.3544(7) 0.5792(2) 0.0207(13) Uani 1 1 d .
C3 C 0.6114(4) 0.4432(6) 0.5476(2) 0.0193(13) Uani 1 1 d .
C4 C 0.5980(5) 0.4190(8) 0.5033(2) 0.0284(16) Uani 1 1 d .
H4 H 0.5584 0.3420 0.4941 0.034 Uiso 1 1 calc R
C5 C 0.6419(5) 0.5064(8) 0.4728(2) 0.0338(17) Uani 1 1 d .
H5 H 0.6316 0.4888 0.4430 0.041 Uiso 1 1 calc R
C6 C 0.7002(4) 0.6182(7) 0.4853(2) 0.0288(16) Uani 1 1 d .
H6 H 0.7303 0.6774 0.4644 0.035 Uiso 1 1 calc R
C7 C 0.7139(4) 0.6425(7) 0.5289(2) 0.0291(16) Uani 1 1 d .
H7 H 0.7538 0.7195 0.5379 0.035 Uiso 1 1 calc R
C8 C 0.6706(4) 0.5567(7) 0.5595(2) 0.0241(14) Uani 1 1 d .
H8 H 0.6813 0.5755 0.5892 0.029 Uiso 1 1 calc R
C9 C 0.3677(4) 0.3523(8) 0.6823(3) 0.0340(18) Uani 1 1 d .
H9 H 0.3911 0.4486 0.6882 0.041 Uiso 1 1 calc R
C10 C 0.3635(4) 0.2316(9) 0.7120(2) 0.0321(17) Uani 1 1 d .
H10 H 0.3841 0.2328 0.7410 0.039 Uiso 1 1 calc R
C11 C 0.3239(4) 0.1110(9) 0.6908(2) 0.0319(17) Uani 1 1 d .
H11 H 0.3119 0.0162 0.7030 0.038 Uiso 1 1 calc R
C12 C 0.3048(4) 0.1540(8) 0.6481(2) 0.0286(16) Uani 1 1 d .
H12 H 0.2786 0.0925 0.6265 0.034 Uiso 1 1 calc R
C13 C 0.3310(4) 0.3038(7) 0.6428(2) 0.0277(16) Uani 1 1 d .
H13 H 0.3250 0.3614 0.6172 0.033 Uiso 1 1 calc R
C14 C 0.5321(4) 0.0033(7) 0.6834(2) 0.0211(13) Uani 1 1 d .
C15 C 0.4294(5) -0.1963(7) 0.6105(2) 0.0326(17) Uani 1 1 d .
H15A H 0.3645 -0.1875 0.6168 0.049 Uiso 1 1 calc R
H15B H 0.4606 -0.2400 0.6354 0.049 Uiso 1 1 calc R
H15C H 0.4379 -0.2602 0.5853 0.049 Uiso 1 1 calc R
C16 C 0.4204(5) 0.0377(8) 0.5494(2) 0.0291(16) Uani 1 1 d .
H16A H 0.4443 0.1329 0.5391 0.044 Uiso 1 1 calc R
H16B H 0.3550 0.0468 0.5544 0.044 Uiso 1 1 calc R
H16C H 0.4317 -0.0396 0.5278 0.044 Uiso 1 1 calc R
C17 C 0.5906(4) -0.0567(8) 0.5820(2) 0.0297(16) Uani 1 1 d .
H17A H 0.5880 -0.1304 0.5587 0.045 Uiso 1 1 calc R
H17B H 0.6250 -0.0976 0.6063 0.045 Uiso 1 1 calc R
H17C H 0.6205 0.0335 0.5715 0.045 Uiso 1 1 calc R
C18 C 0.7045(4) 0.2450(8) 0.6663(2) 0.0280(16) Uani 1 1 d .
H18A H 0.7057 0.2837 0.6368 0.042 Uiso 1 1 calc R
H18B H 0.7142 0.1373 0.6658 0.042 Uiso 1 1 calc R
H18C H 0.7525 0.2925 0.6833 0.042 Uiso 1 1 calc R
C19 C 0.5930(5) 0.4863(8) 0.6928(2) 0.0313(16) Uani 1 1 d .
H19A H 0.5425 0.5195 0.7109 0.047 Uiso 1 1 calc R
H19B H 0.5856 0.5262 0.6636 0.047 Uiso 1 1 calc R
H19C H 0.6503 0.5222 0.7050 0.047 Uiso 1 1 calc R
C20 C 0.6158(5) 0.2403(8) 0.7470(2) 0.0299(16) Uani 1 1 d .
H20A H 0.6707 0.2917 0.7567 0.045 Uiso 1 1 calc R
H20B H 0.6240 0.1327 0.7500 0.045 Uiso 1 1 calc R
H20C H 0.5641 0.2723 0.7645 0.045 Uiso 1 1 calc R
Mo1 Mo 0.46426(3) 0.16413(6) 0.658342(16) 0.01525(14) Uani 1 1 d .
O1 O 0.5729(3) -0.0959(5) 0.69801(16) 0.0308(11) Uani 1 1 d .
P1 P 0.47623(11) -0.01191(18) 0.59950(5) 0.0202(3) Uani 1 1 d .
P2 P 0.59444(11) 0.28540(19) 0.69070(6) 0.0202(3) Uani 1 1 d .

loop_
_atom_site_aniso_label
_atom_site_aniso_U_11
_atom_site_aniso_U_22
_atom_site_aniso_U_33
_atom_site_aniso_U_23
_atom_site_aniso_U_13
_atom_site_aniso_U_12
C1 0.015(3) 0.017(3) 0.021(3) 0.000(2) -0.004(3) 0.003(3)
C2 0.016(3) 0.018(3) 0.028(3) 0.000(3) 0.000(3) 0.001(3)
C3 0.015(3) 0.012(3) 0.031(3) 0.002(3) 0.003(3) 0.004(2)
C4 0.025(4) 0.027(4) 0.033(4) 0.000(3) 0.004(3) -0.012(3)
C5 0.036(4) 0.037(4) 0.029(4) 0.002(3) 0.004(3) -0.006(3)
C6 0.016(3) 0.022(3) 0.048(4) 0.008(3) 0.008(3) 0.001(3)
C7 0.016(3) 0.020(3) 0.050(4) 0.000(3) 0.002(3) -0.004(3)
C8 0.020(3) 0.021(3) 0.032(4) 0.003(3) -0.004(3) -0.001(3)
C9 0.014(3) 0.023(4) 0.065(5) -0.013(4) 0.001(3) 0.009(3)
C10 0.010(3) 0.058(5) 0.029(4) -0.009(4) 0.002(3) 0.011(3)
C11 0.006(3) 0.042(4) 0.048(4) 0.014(4) 0.009(3) 0.005(3)
C12 0.006(3) 0.038(4) 0.041(4) -0.013(4) -0.002(3) 0.003(3)
C13 0.012(3) 0.027(4) 0.044(4) 0.011(3) 0.004(3) 0.010(3)
C14 0.017(3) 0.020(3) 0.027(3) 0.005(3) 0.002(3) -0.001(3)
C15 0.038(4) 0.015(3) 0.044(4) -0.004(3) 0.007(4) -0.009(3)
C16 0.027(4) 0.030(4) 0.031(4) -0.003(3) -0.003(3) -0.003(3)
C17 0.019(3) 0.029(4) 0.042(4) -0.003(3) 0.006(3) 0.002(3)
C18 0.013(3) 0.030(4) 0.041(4) -0.005(3) 0.000(3) -0.001(3)
C19 0.022(3) 0.031(4) 0.040(4) -0.011(3) -0.005(3) -0.004(3)
C20 0.020(3) 0.041(4) 0.028(4) -0.003(3) -0.004(3) -0.002(3)
Mo1 0.0087(2) 0.0159(2) 0.0211(2) 0.0001(2) 0.0001(2) 0.0008(2)
O1 0.024(3) 0.028(3) 0.040(3) 0.010(2) 0.000(2) 0.008(2)
P1 0.0159(8) 0.0186(8) 0.0260(8) -0.0029(7) 0.0017(7) -0.0004(7)
P2 0.0105(7) 0.0232(8) 0.0270(8) -0.0024(7) -0.0004(7) 0.0014(6)

loop_
_atom_type_symbol
_atom_type_description
_atom_type_scat_dispersion_real
_atom_type_scat_dispersion_imag
_atom_type_scat_source
C C 0.0033 0.0016 'International Tables Vol C Tables 4.2.6.8 and 6.1.1.4'
H H 0.0000 0.0000 'International Tables Vol C Tables 4.2.6.8 and 6.1.1.4'
O O 0.0106 0.0060 'International Tables Vol C Tables 4.2.6.8 and 6.1.1.4'
P P 0.1023 0.0942 'International Tables Vol C Tables 4.2.6.8 and 6.1.1.4'
Mo Mo -1.6832 0.6857 'International Tables Vol C Tables 4.2.6.8 and 6.1.1.4'

loop_
_geom_angle_atom_site_label_1
_geom_angle_atom_site_label_2
_geom_angle_atom_site_label_3
_geom_angle
C2 C1 Mo1 175.2(5)
C1 C2 C3 176.4(7)
C8 C3 C4 117.4(6)
C8 C3 C2 121.4(6)
C4 C3 C2 121.2(6)
C5 C4 C3 120.9(6)
C5 C4 H4 119.6
C3 C4 H4 119.6
C6 C5 C4 120.7(7)
C6 C5 H5 119.6
C4 C5 H5 119.6
C5 C6 C7 118.8(6)
C5 C6 H6 120.6
C7 C6 H6 120.6
C8 C7 C6 121.0(6)
C8 C7 H7 119.5
C6 C7 H7 119.5
C7 C8 C3 121.3(6)
C7 C8 H8 119.4
C3 C8 H8 119.4
C13 C9 C10 108.0(6)
C13 C9 Mo1 74.5(4)
C10 C9 Mo1 71.3(4)
C13 C9 H9 126.0
C10 C9 H9 126.0
Mo1 C9 H9 120.0
C11 C10 C9 107.8(6)
C11 C10 Mo1 74.1(4)
C9 C10 Mo1 73.0(4)
C11 C10 H10 126.1
C9 C10 H10 126.1
Mo1 C10 H10 118.7
C10 C11 C12 108.3(7)
C10 C11 Mo1 71.0(4)
C12 C11 Mo1 73.6(4)
C10 C11 H11 125.9
C12 C11 H11 125.9
Mo1 C11 H11 121.2
C11 C12 C13 108.6(6)
C11 C12 Mo1 71.7(3)
C13 C12 Mo1 73.0(3)
C11 C12 H12 125.7
C13 C12 H12 125.7
Mo1 C12 H12 121.2
C9 C13 C12 107.3(6)
C9 C13 Mo1 70.7(4)
C12 C13 Mo1 72.5(3)
C9 C13 H13 126.3
C12 C13 H13 126.3
Mo1 C13 H13 122.2
O1 C14 Mo1 178.8(6)
P1 C15 H15A 109.5
P1 C15 H15B 109.5
H15A C15 H15B 109.5
P1 C15 H15C 109.5
H15A C15 H15C 109.5
H15B C15 H15C 109.5
P1 C16 H16A 109.5
P1 C16 H16B 109.5
H16A C16 H16B 109.5
P1 C16 H16C 109.5
H16A C16 H16C 109.5
H16B C16 H16C 109.5
P1 C17 H17A 109.5
P1 C17 H17B 109.5
H17A C17 H17B 109.5
P1 C17 H17C 109.5
H17A C17 H17C 109.5
H17B C17 H17C 109.5
P2 C18 H18A 109.5
P2 C18 H18B 109.5
H18A C18 H18B 109.5
P2 C18 H18C 109.5
H18A C18 H18C 109.5
H18B C18 H18C 109.5
P2 C19 H19A 109.5
P2 C19 H19B 109.5
H19A C19 H19B 109.5
P2 C19 H19C 109.5
H19A C19 H19C 109.5
H19B C19 H19C 109.5
P2 C20 H20A 109.5
P2 C20 H20B 109.5
H20A C20 H20B 109.5
P2 C20 H20C 109.5
H20A C20 H20C 109.5
H20B C20 H20C 109.5
C14 Mo1 C1 115.0(2)
C14 Mo1 C10 103.9(3)
C1 Mo1 C10 134.7(3)
C14 Mo1 C9 137.2(3)
C1 Mo1 C9 99.6(3)
C10 Mo1 C9 35.7(3)
C14 Mo1 C11 97.6(3)
C1 Mo1 C11 145.6(2)
C10 Mo1 C11 34.9(3)
C9 Mo1 C11 58.2(3)
C14 Mo1 C12 122.7(3)
C1 Mo1 C12 112.4(2)
C10 Mo1 C12 58.0(2)
C9 Mo1 C12 57.7(2)
C11 Mo1 C12 34.6(2)
C14 Mo1 C13 155.2(2)
C1 Mo1 C13 88.7(2)
C10 Mo1 C13 58.5(3)
C9 Mo1 C13 34.8(2)
C11 Mo1 C13 57.8(2)
C12 Mo1 C13 34.5(2)
C14 Mo1 P1 77.0(2)
C1 Mo1 P1 74.20(17)
C10 Mo1 P1 139.5(2)
C9 Mo1 P1 139.36(19)
C11 Mo1 P1 104.7(2)
C12 Mo1 P1 86.93(17)
C13 Mo1 P1 104.58(19)
C14 Mo1 P2 76.06(19)
C1 Mo1 P2 73.62(17)
C10 Mo1 P2 95.32(19)
C9 Mo1 P2 91.41(18)
C11 Mo1 P2 127.7(2)
C12 Mo1 P2 148.91(17)
C13 Mo1 P2 119.98(18)
P1 Mo1 P2 123.24(6)
C16 P1 C17 102.7(3)
C16 P1 C15 102.2(3)
C17 P1 C15 101.9(3)
C16 P1 Mo1 116.8(2)
C17 P1 Mo1 116.0(2)
C15 P1 Mo1 115.1(2)
C19 P2 C20 101.0(3)
C19 P2 C18 102.9(3)
C20 P2 C18 101.5(3)
C19 P2 Mo1 117.1(2)
C20 P2 Mo1 115.7(2)
C18 P2 Mo1 116.3(2)

loop_
_geom_bond_atom_site_label_1
_geom_bond_atom_site_label_2
_geom_bond_distance
C1 C2 1.221(9)
C1 Mo1 2.129(6)
C2 C3 1.432(8)
C3 C8 1.393(9)
C3 C4 1.405(9)
C4 C5 1.391(9)
C4 H4 0.9500
C5 C6 1.379(10)
C5 H5 0.9500
C6 C7 1.386(10)
C6 H6 0.9500
C7 C8 1.380(9)
C7 H7 0.9500
C8 H8 0.9500
C9 C13 1.412(10)
C9 C10 1.424(11)
C9 Mo1 2.334(6)
C9 H9 0.9500
C10 C11 1.397(10)
C10 Mo1 2.312(6)
C10 H10 0.9500
C11 C12 1.407(10)
C11 Mo1 2.351(6)
C11 H11 0.9500
C12 C13 1.412(9)
C12 Mo1 2.375(6)
C12 H12 0.9500
C13 Mo1 2.383(6)
C13 H13 0.9500
C14 O1 1.168(7)
C14 Mo1 1.923(6)
C15 P1 1.829(6)
C15 H15A 0.9800
C15 H15B 0.9800
C15 H15C 0.9800
C16 P1 1.814(7)
C16 H16A 0.9800
C16 H16B 0.9800
C16 H16C 0.9800
C17 P1 1.818(7)
C17 H17A 0.9800
C17 H17B 0.9800
C17 H17C 0.9800
C18 P2 1.826(6)
C18 H18A 0.9800
C18 H18B 0.9800
C18 H18C 0.9800
C19 P2 1.809(7)
C19 H19A 0.9800
C19 H19B 0.9800
C19 H19C 0.9800
C20 P2 1.820(7)
C20 H20A 0.9800
C20 H20B 0.9800
C20 H20C 0.9800
Mo1 P1 2.4233(17)
Mo1 P2 2.4257(17)

loop_
_geom_torsion_atom_site_label_1
_geom_torsion_atom_site_label_2
_geom_torsion_atom_site_label_3
_geom_torsion_atom_site_label_4
_geom_torsion
Mo1 C1 C2 C3 107(11)
C1 C2 C3 C8 -34(11)
C1 C2 C3 C4 146(11)
C8 C3 C4 C5 -0.5(10)
C2 C3 C4 C5 179.6(6)
C3 C4 C5 C6 0.5(11)
C4 C5 C6 C7 -0.3(11)
C5 C6 C7 C8 0.2(10)
C6 C7 C8 C3 -0.2(10)
C4 C3 C8 C7 0.3(9)
C2 C3 C8 C7 -179.7(6)
C13 C9 C10 C11 -0.5(7)
Mo1 C9 C10 C11 -66.5(5)
C13 C9 C10 Mo1 66.0(4)
C9 C10 C11 C12 1.0(7)
Mo1 C10 C11 C12 -64.7(4)
C9 C10 C11 Mo1 65.7(4)
C10 C11 C12 C13 -1.2(7)
Mo1 C11 C12 C13 -64.2(4)
C10 C11 C12 Mo1 63.0(4)
C10 C9 C13 C12 -0.2(7)
Mo1 C9 C13 C12 63.7(4)
C10 C9 C13 Mo1 -63.9(4)
C11 C12 C13 C9 0.8(7)
Mo1 C12 C13 C9 -62.5(4)
C11 C12 C13 Mo1 63.4(4)
O1 C14 Mo1 C1 -81(30)
O1 C14 Mo1 C10 123(30)
O1 C14 Mo1 C9 138(30)
O1 C14 Mo1 C11 88(30)
O1 C14 Mo1 C12 62(30)
O1 C14 Mo1 C13 81(30)
O1 C14 Mo1 P1 -16(30)
O1 C14 Mo1 P2 -145(30)
C2 C1 Mo1 C14 -157(6)
C2 C1 Mo1 C10 -10(7)
C2 C1 Mo1 C9 -2(7)
C2 C1 Mo1 C11 43(7)
C2 C1 Mo1 C12 57(7)
C2 C1 Mo1 C13 31(7)
C2 C1 Mo1 P1 136(7)
C2 C1 Mo1 P2 -91(7)
C11 C10 Mo1 C14 -83.2(5)
C9 C10 Mo1 C14 161.9(4)
C11 C10 Mo1 C1 127.7(4)
C9 C10 Mo1 C1 12.8(6)
C11 C10 Mo1 C9 114.8(6)
C9 C10 Mo1 C11 -114.8(6)
C11 C10 Mo1 C12 36.9(4)
C9 C10 Mo1 C12 -78.0(4)
C11 C10 Mo1 C13 77.7(4)
C9 C10 Mo1 C13 -37.1(4)
C11 C10 Mo1 P1 3.0(6)
C9 C10 Mo1 P1 -111.9(4)
C11 C10 Mo1 P2 -160.2(4)
C9 C10 Mo1 P2 85.0(4)
C13 C9 Mo1 C14 -142.0(4)
C10 C9 Mo1 C14 -26.3(6)
C13 C9 Mo1 C1 73.5(4)
C10 C9 Mo1 C1 -170.8(4)
C13 C9 Mo1 C10 -115.7(6)
C13 C9 Mo1 C11 -78.1(4)
C10 C9 Mo1 C11 37.6(4)
C13 C9 Mo1 C12 -37.0(4)
C10 C9 Mo1 C12 78.7(4)
C10 C9 Mo1 C13 115.7(6)
C13 C9 Mo1 P1 -3.3(6)
C10 C9 Mo1 P1 112.3(4)
C13 C9 Mo1 P2 147.2(4)
C10 C9 Mo1 P2 -97.2(4)
C10 C11 Mo1 C14 103.5(5)
C12 C11 Mo1 C14 -140.0(4)
C10 C11 Mo1 C1 -94.6(6)
C12 C11 Mo1 C1 21.9(7)
C12 C11 Mo1 C10 116.5(6)
C10 C11 Mo1 C9 -38.5(4)
C12 C11 Mo1 C9 78.0(5)
C10 C11 Mo1 C12 -116.5(6)
C10 C11 Mo1 C13 -79.8(5)
C12 C11 Mo1 C13 36.7(4)
C10 C11 Mo1 P1 -178.0(4)
C12 C11 Mo1 P1 -61.5(4)
C10 C11 Mo1 P2 25.3(5)
C12 C11 Mo1 P2 141.8(4)
C11 C12 Mo1 C14 49.2(5)
C13 C12 Mo1 C14 166.1(4)
C11 C12 Mo1 C1 -166.9(4)
C13 C12 Mo1 C1 -50.0(5)
C11 C12 Mo1 C10 -37.1(4)
C13 C12 Mo1 C10 79.7(5)
C11 C12 Mo1 C9 -79.5(5)
C13 C12 Mo1 C9 37.3(4)
C13 C12 Mo1 C11 116.8(6)
C11 C12 Mo1 C13 -116.8(6)
C11 C12 Mo1 P1 121.6(4)
C13 C12 Mo1 P1 -121.5(4)
C11 C12 Mo1 P2 -71.5(6)
C13 C12 Mo1 P2 45.3(6)
C9 C13 Mo1 C14 87.2(7)
C12 C13 Mo1 C14 -29.0(8)
C9 C13 Mo1 C1 -108.9(4)
C12 C13 Mo1 C1 134.9(4)
C9 C13 Mo1 C10 38.1(4)
C12 C13 Mo1 C10 -78.1(5)
C12 C13 Mo1 C9 -116.2(6)
C9 C13 Mo1 C11 79.4(5)
C12 C13 Mo1 C11 -36.8(4)
C9 C13 Mo1 C12 116.2(6)
C9 C13 Mo1 P1 177.8(4)
C12 C13 Mo1 P1 61.6(4)
C9 C13 Mo1 P2 -38.7(5)
C12 C13 Mo1 P2 -154.9(4)
C14 Mo1 P1 C16 178.1(3)
C1 Mo1 P1 C16 -60.9(3)
C10 Mo1 P1 C16 81.7(4)
C9 Mo1 P1 C16 25.5(4)
C11 Mo1 P1 C16 83.5(3)
C12 Mo1 P1 C16 53.5(3)
C13 Mo1 P1 C16 23.5(3)
P2 Mo1 P1 C16 -118.5(3)
C14 Mo1 P1 C17 -60.6(3)
C1 Mo1 P1 C17 60.5(3)
C10 Mo1 P1 C17 -156.9(4)
C9 Mo1 P1 C17 146.9(4)
C11 Mo1 P1 C17 -155.2(3)
C12 Mo1 P1 C17 174.8(3)
C13 Mo1 P1 C17 144.9(3)
P2 Mo1 P1 C17 2.9(3)
C14 Mo1 P1 C15 58.2(3)
C1 Mo1 P1 C15 179.2(3)
C10 Mo1 P1 C15 -38.2(4)
C9 Mo1 P1 C15 -94.4(4)
C11 Mo1 P1 C15 -36.4(3)
C12 Mo1 P1 C15 -66.5(3)
C13 Mo1 P1 C15 -96.4(3)
P2 Mo1 P1 C15 121.6(3)
C14 Mo1 P2 C19 -170.7(3)
C1 Mo1 P2 C19 67.5(3)
C10 Mo1 P2 C19 -67.6(4)
C9 Mo1 P2 C19 -32.1(4)
C11 Mo1 P2 C19 -81.8(4)
C12 Mo1 P2 C19 -38.8(5)
C13 Mo1 P2 C19 -11.1(4)
P1 Mo1 P2 C19 125.4(3)
C14 Mo1 P2 C20 -51.8(3)
C1 Mo1 P2 C20 -173.6(3)
C10 Mo1 P2 C20 51.3(3)
C9 Mo1 P2 C20 86.8(3)
C11 Mo1 P2 C20 37.1(4)
C12 Mo1 P2 C20 80.0(4)
C13 Mo1 P2 C20 107.8(3)
P1 Mo1 P2 C20 -115.7(3)
C14 Mo1 P2 C18 67.2(3)
C1 Mo1 P2 C18 -54.6(3)
C10 Mo1 P2 C18 170.2(3)
C9 Mo1 P2 C18 -154.2(3)
C11 Mo1 P2 C18 156.0(3)
C12 Mo1 P2 C18 -161.0(4)
C13 Mo1 P2 C18 -133.3(3)
P1 Mo1 P2 C18 3.2(3)
